data_2100557
loop_
_publ_author_name
'C. D. Antoniadis'
'A. J. Blake'
'S. K. Hadjikakou'
'N. Hadjiliadis'
'P. Hubberstey'
'M. Schr\"oder'
'C. Wilson'

_publ_section_title
;
 Structural characterization of selenium and selenium-diiodine
 analogues of the antithyroid drug 6-<i>n</i>-propyl-2-thiouracil and
 its alkyl derivatives
;
_journal_coeditor_code SO5003
_journal_date_accepted 2006-03-29
_journal_date_recd_electronic 2006-03-08
_journal_issue 4
_journal_name_full 'Acta Crystallographica Section B'
_journal_page_first 580
_journal_page_last 591
_journal_paper_category FA
_journal_paper_doi 10.1107/S0108768106011426
_journal_volume 62
_journal_year 2006
_chemical_formula_moiety 'C7 H10 I2 N2 O Se'
_chemical_formula_sum 'C7 H10 I2 N2 O Se'
_chemical_formula_weight 470.93
_chemical_name_systematic
;
 ?
;
_space_group_IT_number 2
_symmetry_cell_setting triclinic
_symmetry_space_group_name_Hall '-P 1'
_symmetry_space_group_name_H-M 'P -1'
_atom_sites_solution_hydrogens geom
_atom_sites_solution_primary direct
_audit_creation_method 'enCIFer editing of SHELXL97 CIF output'
_cell_angle_alpha 75.969(6)
_cell_angle_beta 86.808(6)
_cell_angle_gamma 73.113(6)
_cell_formula_units_Z 2
_cell_length_a 6.603(2)
_cell_length_b 7.700(3)
_cell_length_c 13.037(5)
_cell_measurement_reflns_used 1665
_cell_measurement_temperature 150(2)
_cell_measurement_theta_max 27.0
_cell_measurement_theta_min 2.8
_cell_volume 615.3(4)
_computing_cell_refinement 'Bruker SAINT version 6.36a (Bruker, 2001)'
_computing_data_collection 'Bruker SMART version 5.624 (Bruker, 2001)'
_computing_data_reduction 'Bruker SAINT; Bruker SHELXTL'
_computing_molecular_graphics 'PLATON (Spek, 2003)'
_computing_publication_material 'enCIFer (Allen et al., 2004; PLATON)'
_computing_structure_refinement 'SHELXL97 (Sheldrick, 1997)'
_computing_structure_solution 'SHELXS97 (Sheldrick, 1990)'
_diffrn_ambient_temperature 150(2)
_diffrn_measured_fraction_theta_full 0.942
_diffrn_measured_fraction_theta_max 0.941
_diffrn_measurement_device_type 'Bruker SMART1000 CCD area detector'
_diffrn_measurement_method omega
_diffrn_radiation_monochromator graphite
_diffrn_radiation_source 'normal-focus sealed tube'
_diffrn_radiation_type MoK\a
_diffrn_radiation_wavelength 0.71073
_diffrn_reflns_av_R_equivalents 0.061
_diffrn_reflns_av_sigmaI/netI 0.060
_diffrn_reflns_limit_h_max 8
_diffrn_reflns_limit_h_min -8
_diffrn_reflns_limit_k_max 9
_diffrn_reflns_limit_k_min -9
_diffrn_reflns_limit_l_max 16
_diffrn_reflns_limit_l_min -16
_diffrn_reflns_number 5463
_diffrn_reflns_theta_full 27.50
_diffrn_reflns_theta_max 27.50
_diffrn_reflns_theta_min 2.85
_diffrn_standards_decay_% 0
_diffrn_standards_number 0
_exptl_absorpt_coefficient_mu 8.038
_exptl_absorpt_correction_T_max 0.209
_exptl_absorpt_correction_T_min 0.114
_exptl_absorpt_correction_type multi-scan
_exptl_absorpt_process_details '(SHELXTL version 2.10; Bruker, 2003)'
_exptl_crystal_colour red
_exptl_crystal_density_diffrn 2.542
_exptl_crystal_density_method 'not measured'
_exptl_crystal_description column
_exptl_crystal_F_000 428
_exptl_crystal_size_max 0.22
_exptl_crystal_size_mid 0.10
_exptl_crystal_size_min 0.06
_refine_diff_density_max 1.26
_refine_diff_density_min -1.31
_refine_ls_extinction_method none
_refine_ls_goodness_of_fit_ref 0.87
_refine_ls_hydrogen_treatment constr
_refine_ls_matrix_type full
_refine_ls_number_parameters 118
_refine_ls_number_reflns 2657
_refine_ls_number_restraints 0
_refine_ls_restrained_S_all 0.87
_refine_ls_R_factor_all 0.0652
_refine_ls_R_factor_gt 0.0382
_refine_ls_shift/su_max 0.001
_refine_ls_shift/su_mean 0.000
_refine_ls_structure_factor_coef Fsqd
_refine_ls_weighting_details 'calc w=1/[\s^2^(Fo^2^)+(0.048P)^2^P] where P=(Fo^2^+2Fc^2^)/3'
_refine_ls_weighting_scheme calc
_refine_ls_wR_factor_gt 0.0834
_refine_ls_wR_factor_ref 0.0909
_reflns_number_gt 1702
_reflns_number_total 2660
_reflns_threshold_expression >2sigma(I)
_cod_data_source_file so5003.cif
_cod_data_source_block 7
_cod_original_cell_volume 615.3(7)
_cod_database_code 2100557

loop_
_symmetry_equiv_pos_as_xyz
'x, y, z'
'-x, -y, -z'

loop_
_atom_site_type_symbol
_atom_site_label
_atom_site_fract_x
_atom_site_fract_y
_atom_site_fract_z
_atom_site_U_iso_or_equiv
_atom_site_adp_type
_atom_site_calc_flag
_atom_site_refinement_flags
_atom_site_occupancy
I I1 0.09128(7) 0.41491(6) 0.31637(3) 0.02543(14) Uani d . 1
I I2 0.43796(8) 0.50358(7) 0.18987(4) 0.03713(17) Uani d . 1
Se Se -0.22575(10) 0.31930(10) 0.44747(5) 0.02645(19) Uani d . 1
O O4 0.4740(7) 0.0679(8) 0.6502(4) 0.0454(15) Uani d . 1
N N1 -0.1391(8) 0.1172(7) 0.6565(4) 0.0205(12) Uani d . 1
H H1N -0.2753 0.1273 0.6561 0.025 Uiso calc R 1
C C2 -0.0547(10) 0.1938(9) 0.5683(5) 0.0219(15) Uani d . 1
N N3 0.1527(8) 0.1734(8) 0.5710(4) 0.0244(13) Uani d . 1
H H3N 0.2093 0.2252 0.5133 0.029 Uiso calc R 1
C C4 0.2879(10) 0.0757(10) 0.6586(6) 0.0285(17) Uani d . 1
C C5 0.1840(11) 0.0024(10) 0.7509(5) 0.0275(16) Uani d . 1
H H5 0.2639 -0.0611 0.8143 0.033 Uiso calc R 1
C C6 -0.0229(10) 0.0216(9) 0.7496(5) 0.0237(15) Uani d . 1
C C7 -0.1515(10) -0.0472(9) 0.8397(5) 0.0246(15) Uani d . 1
H H7A -0.2483 -0.1040 0.8131 0.029 Uiso calc R 1
H H7B -0.2400 0.0615 0.8651 0.029 Uiso calc R 1
C C8 -0.0249(11) -0.1896(10) 0.9333(5) 0.0309(17) Uani d . 1
H H8A 0.0641 -0.2995 0.9092 0.037 Uiso calc R 1
H H8B 0.0700 -0.1337 0.9621 0.037 Uiso calc R 1
C C9 -0.1684(13) -0.2508(11) 1.0184(5) 0.044(2) Uani d . 1
H H9A -0.0835 -0.3427 1.0773 0.066 Uiso calc R 1
H H9B -0.2614 -0.3073 0.9901 0.066 Uiso calc R 1
H H9C -0.2544 -0.1424 1.0433 0.066 Uiso calc R 1

loop_
_atom_site_aniso_label
_atom_site_aniso_U_11
_atom_site_aniso_U_22
_atom_site_aniso_U_33
_atom_site_aniso_U_12
_atom_site_aniso_U_13
_atom_site_aniso_U_23
I1 0.0296(3) 0.0242(3) 0.0203(2) -0.00775(19) 0.00053(19) -0.00133(18)
I2 0.0323(3) 0.0342(3) 0.0368(3) -0.0074(2) 0.0084(2) 0.0024(2)
Se 0.0238(4) 0.0321(4) 0.0199(4) -0.0080(3) -0.0031(3) 0.0013(3)
O4 0.023(3) 0.061(4) 0.045(3) -0.019(3) -0.007(2) 0.012(3)
N1 0.017(3) 0.024(3) 0.018(3) -0.004(2) -0.001(2) -0.001(2)
C2 0.020(3) 0.019(3) 0.024(4) -0.005(3) 0.001(3) -0.002(3)
N3 0.019(3) 0.026(3) 0.023(3) -0.005(2) 0.000(2) 0.001(3)
C4 0.019(4) 0.030(4) 0.034(4) -0.008(3) -0.008(3) 0.000(3)
C5 0.032(4) 0.028(4) 0.018(4) -0.004(3) -0.010(3) -0.001(3)
C6 0.028(4) 0.020(4) 0.024(4) -0.009(3) 0.000(3) -0.006(3)
C7 0.026(4) 0.023(4) 0.022(4) -0.004(3) 0.001(3) -0.004(3)
C8 0.039(4) 0.026(4) 0.024(4) -0.010(3) 0.000(3) 0.001(3)
C9 0.068(6) 0.038(5) 0.020(4) -0.020(4) -0.006(4) 0.009(3)

loop_
_atom_type_symbol
_atom_type_description
_atom_type_scat_dispersion_real
_atom_type_scat_dispersion_imag
_atom_type_scat_source
C C 0.0033 0.0016 'International Tables Vol C Tables 4.2.6.8 and 6.1.1.4'
H H 0.0000 0.0000 'International Tables Vol C Tables 4.2.6.8 and 6.1.1.4'
N N 0.0061 0.0033 'International Tables Vol C Tables 4.2.6.8 and 6.1.1.4'
O O 0.0106 0.0060 'International Tables Vol C Tables 4.2.6.8 and 6.1.1.4'
Se Se -0.0929 2.2259 'International Tables Vol C Tables 4.2.6.8 and 6.1.1.4'
I I -0.4742 1.8119 'International Tables Vol C Tables 4.2.6.8 and 6.1.1.4'

loop_
_geom_angle_atom_site_label_1
_geom_angle_atom_site_label_2
_geom_angle_atom_site_label_3
_geom_angle
Se I1 I2 176.75(2)
C2 Se I1 96.9(2)
C2 N1 C6 123.4(5)
C2 N1 H1N 118.3
C6 N1 H1N 118.3
N1 C2 N3 116.9(6)
N1 C2 Se 119.9(5)
N3 C2 Se 123.2(5)
C2 N3 C4 125.2(6)
C2 N3 H3N 117.4
C4 N3 H3N 117.4
O4 C4 N3 118.4(6)
O4 C4 C5 127.1(6)
N3 C4 C5 114.4(6)
C6 C5 C4 121.1(6)
C6 C5 H5 119.5
C4 C5 H5 119.5
C5 C6 N1 119.0(6)
C5 C6 C7 126.8(6)
N1 C6 C7 114.2(6)
C6 C7 C8 115.3(5)
C6 C7 H7A 108.4
C8 C7 H7A 108.4
C6 C7 H7B 108.4
C8 C7 H7B 108.4
H7A C7 H7B 107.5
C9 C8 C7 111.0(6)
C9 C8 H8A 109.4
C7 C8 H8A 109.4
C9 C8 H8B 109.4
C7 C8 H8B 109.4
H8A C8 H8B 108.0
C8 C9 H9A 109.5
C8 C9 H9B 109.5
H9A C9 H9B 109.5
C8 C9 H9C 109.5
H9A C9 H9C 109.5
H9B C9 H9C 109.5

loop_
_geom_bond_atom_site_label_1
_geom_bond_atom_site_label_2
_geom_bond_distance
I1 Se 2.7807(11)
I1 I2 2.8928(10)
Se C2 1.876(6)
O4 C4 1.213(8)
N1 C2 1.331(8)
N1 C6 1.395(8)
N1 H1N 0.8800
C2 N3 1.334(8)
N3 C4 1.405(8)
N3 H3N 0.8800
C4 C5 1.429(10)
C5 C6 1.332(9)
C5 H5 0.9500
C6 C7 1.494(9)
C7 C8 1.524(9)
C7 H7A 0.9900
C7 H7B 0.9900
C8 C9 1.496(10)
C8 H8A 0.9900
C8 H8B 0.9900
C9 H9A 0.9800
C9 H9B 0.9800
C9 H9C 0.9800

loop_
_geom_torsion_atom_site_label_1
_geom_torsion_atom_site_label_2
_geom_torsion_atom_site_label_3
_geom_torsion_atom_site_label_4
_geom_torsion
C6 N1 C2 N3 1.1(9)
C6 N1 C2 Se 180.0(5)
I1 Se C2 N1 -179.3(5)
I1 Se C2 N3 -0.5(6)
N1 C2 N3 C4 0.9(10)
Se C2 N3 C4 -177.9(5)
C2 N3 C4 O4 179.9(7)
C2 N3 C4 C5 -2.7(10)
O4 C4 C5 C6 179.6(8)
N3 C4 C5 C6 2.5(10)
C4 C5 C6 N1 -0.8(11)
C4 C5 C6 C7 -179.8(6)
C2 N1 C6 C5 -1.1(10)
C2 N1 C6 C7 178.0(6)
C5 C6 C7 C8 -14.8(11)
N1 C6 C7 C8 166.2(6)
C6 C7 C8 C9 -179.3(6)

loop_
_cod_related_entry_id
_cod_related_entry_database
_cod_related_entry_code
1 ChemSpider 21140039
